data_9017911
loop_
_publ_author_name
'Susse, P.'

_publ_section_title
;
 Crystal structure of amarantite
;
_journal_name_full Naturwissenschaften
_journal_page_first 642
_journal_page_last 643
_journal_volume 54
_journal_year 1967
_chemical_compound_source 'Quetena, Chile'
_chemical_formula_sum 'Fe H7 O8 S'
_chemical_name_mineral Amarantite
_space_group_IT_number 2
_space_group_name_Hall '-P 1'
_space_group_name_H-M_alt 'P -1'
_symmetry_space_group_name_H-M 'P -1'
_cell_angle_alpha 95.65
_cell_angle_beta 90.36
_cell_angle_gamma 97.2
_cell_formula_units_Z 4
_cell_length_a 8.976
_cell_length_b 11.678
_cell_length_c 6.698
_cell_volume 693.052
_database_code_amcsd 0021025
_exptl_crystal_density_diffrn 2.137
_cod_data_source_file inputs/fixed/split/18886.cif
_cod_data_source_block 18886
_cod_original_formula_sum 'Fe S O8 H7'
_cod_database_code 9017911

loop_
_space_group_symop_operation_xyz
x,y,z
-x,-y,-z

loop_
_atom_site_label
_atom_site_fract_x
_atom_site_fract_y
_atom_site_fract_z
_atom_site_U_iso_or_equiv
_atom_site_type_symbol
_atom_site_attached_hydrogens
Fe1 0.91000 0.93500 0.14000 0.01267 Fe 0
Fe2 0.92500 0.23500 0.22500 0.01267 Fe 0
S1 0.83500 0.65000 0.08000 0.01267 S 0
S2 0.21000 0.93000 0.44500 0.01267 S 0
O1 0.01500 0.33500 0.04500 0.01267 O 0
O2 0.30500 0.40500 0.04500 0.01267 O 0
O3 0.80500 0.77000 0.15500 0.01267 O 0
O4 0.84500 0.58000 0.26500 0.01267 O 0
O5 0.83000 0.96500 0.42500 0.01267 O 0
O6 0.77500 0.16500 0.41500 0.01267 O 0
O7 0.36000 0.96000 0.34000 0.01267 O 0
O8 0.08500 0.90000 0.29000 0.01267 O 0
O9 0.98000 0.09500 0.11500 0.01267 O 0
Wat10 0.53500 0.78000 0.38500 0.01267 O 2
Wat11 0.88500 0.38500 0.38000 0.01267 O 2
Wat12 0.73500 0.23500 0.05000 0.01267 O 2
Wat13 0.29000 0.63000 0.25000 0.01267 O 2
Wat14 0.71000 0.96000 0.02500 0.01267 O 2
Wat15 0.45000 0.23500 0.18000 0.01267 O 2
Wat16 0.11000 0.24500 0.40500 0.01267 O 2

loop_
_cod_changelog_entry_id
_cod_changelog_entry_author
_cod_changelog_entry_date
_cod_changelog_entry_text
1
;cod-tools version 3.8.0
Id: cif_guess_AMCSD_atom_types 9574 2023-05-10 09:00:05Z saulius
;
2023-05-10T18:58:55+03:00
;Derived atom types and hydrogen counts
from atom names that follow the AMCSD naming convention
(Wat == water, O-H == hydroxyl).
;

loop_
_cod_related_entry_id
_cod_related_entry_database
_cod_related_entry_code
1 AMCSD 0021025
